data_4315465
loop_
_publ_author_name
'Fabrice Riblet'
'Ghenadie Novitchi'
'Rosario Scopelliti'
'Lothar Helm'
'Aurelian Gulea'
'Andr\'e E. Merbach'

_publ_contact_author_address
;Ecole polytechnique f\'ed\'erale de Lausanne
Institut des sciences et ing\'enierie chimiques
EPFL SB ISIC LCIB
BCH 3108 (B\^at. BCH)
CH-1015 Lausanne
Switzerland
;
_publ_contact_author_email lothar.helm@epfl.ch
_publ_contact_author_fax '+41 21 693 98 55'
_publ_contact_author_name 'Lothar Helm'
_publ_contact_author_phone '+41 21 693 98 75'
_publ_section_title
;
 Isomerization Mechanisms of Stereolabile tris- and bis-Bidentate
 Octahedral Cobalt(II) Complexes: X-ray Structure and Variable Temperature
 and Pressure NMR Kinetic Investigations
;
_journal_name_full 'Inorganic Chemistry'
_journal_page_first 4194
_journal_page_last 4211
_journal_paper_doi 10.1021/ic902494j
_journal_volume 49
_journal_year 2010
_chemical_formula_moiety 'C26 H16 Co F6 N2 O4 S2'
_chemical_formula_sum 'C26 H16 Co F6 N2 O4 S2'
_chemical_formula_weight 657.46
_chemical_name_systematic
; 
 ? 
;
_space_group_IT_number 2
_symmetry_cell_setting triclinic
_symmetry_space_group_name_Hall '-P 1'
_symmetry_space_group_name_H-M 'P -1'
_atom_sites_solution_hydrogens geom
_atom_sites_solution_primary direct
_atom_sites_solution_secondary difmap
_audit_creation_method SHELXL-97
_cell_angle_alpha 85.318(5)
_cell_angle_beta 86.455(5)
_cell_angle_gamma 85.810(5)
_cell_formula_units_Z 2
_cell_length_a 7.9907(4)
_cell_length_b 10.9673(7)
_cell_length_c 15.2687(10)
_cell_measurement_reflns_used 2123
_cell_measurement_temperature 140(2)
_cell_measurement_theta_max 29.1847
_cell_measurement_theta_min 2.6734
_cell_volume 1327.96(14)
_computing_cell_refinement
; 
CrysAlis RED, Oxford Diffraction Ltd., 
Version 1.171.32.24 (release 21-04-2008 CrysAlis171 .NET) 
(compiled Apr 21 2008,18:23:10) 
;
_computing_data_collection
; 
CrysAlis CCD, Oxford Diffraction Ltd., 
Version 1.171.32.24 (release 21-04-2008 CrysAlis171 .NET) 
(compiled Apr 21 2008,18:23:10) 
;
_computing_data_reduction
; 
CrysAlis RED, Oxford Diffraction Ltd., 
Version 1.171.32.24 (release 21-04-2008 CrysAlis171 .NET) 
(compiled Apr 21 2008,18:23:10) 
;
_computing_molecular_graphics 'Bruker SHELXTL'
_computing_publication_material 'Bruker SHELXTL'
_computing_structure_refinement 'SHELXL-97 (Sheldrick, 1997)'
_computing_structure_solution 'SHELXS-97 (Sheldrick, 1990)'
_diffrn_ambient_temperature 140(2)
_diffrn_detector_area_resol_mean 8.2812
_diffrn_measured_fraction_theta_full 0.881
_diffrn_measured_fraction_theta_max 0.881
_diffrn_measurement_device_type 'Oxford Diffraction, KM4/Sapphire CCD'
_diffrn_measurement_method 'phi and omega scans'
_diffrn_radiation_monochromator graphite
_diffrn_radiation_source 'fine-focus sealed tube'
_diffrn_radiation_type MoK\a
_diffrn_radiation_wavelength 0.71073
_diffrn_reflns_av_R_equivalents 0.0796
_diffrn_reflns_av_sigmaI/netI 0.1480
_diffrn_reflns_limit_h_max 8
_diffrn_reflns_limit_h_min -8
_diffrn_reflns_limit_k_max 13
_diffrn_reflns_limit_k_min -13
_diffrn_reflns_limit_l_max 18
_diffrn_reflns_limit_l_min -18
_diffrn_reflns_number 8461
_diffrn_reflns_theta_full 25.02
_diffrn_reflns_theta_max 25.02
_diffrn_reflns_theta_min 2.68
_exptl_absorpt_coefficient_mu 0.883
_exptl_absorpt_correction_T_max 0.932
_exptl_absorpt_correction_T_min 0.872
_exptl_absorpt_correction_type multi-scan
_exptl_absorpt_process_details
; 
CrysAlis RED, Oxford Diffraction Ltd., 
Version 1.171.32.24 (release 21-04-2008 CrysAlis171 .NET) 
(compiled Apr 21 2008,18:23:10) 
Empirical absorption correction using spherical harmonics, 
 implemented in SCALE3 ABSPACK scaling algorithm. 
;
_exptl_crystal_colour red
_exptl_crystal_density_diffrn 1.644
_exptl_crystal_density_method 'not measured'
_exptl_crystal_description prismatic
_exptl_crystal_F_000 662
_exptl_crystal_size_max 0.15
_exptl_crystal_size_mid 0.11
_exptl_crystal_size_min 0.08
_refine_diff_density_max 0.299
_refine_diff_density_min -0.425
_refine_diff_density_rms 0.071
_refine_ls_extinction_method none
_refine_ls_goodness_of_fit_ref 0.828
_refine_ls_hydrogen_treatment riding
_refine_ls_matrix_type full
_refine_ls_number_parameters 392
_refine_ls_number_reflns 4141
_refine_ls_number_restraints 8
_refine_ls_restrained_S_all 0.827
_refine_ls_R_factor_all 0.1187
_refine_ls_R_factor_gt 0.0447
_refine_ls_shift/su_max 0.000
_refine_ls_shift/su_mean 0.000
_refine_ls_structure_factor_coef Fsqd
_refine_ls_weighting_details 'calc w=1/[\s^2^(Fo^2^)+(0.0222P)^2^+0.0000P] where P=(Fo^2^+2Fc^2^)/3'
_refine_ls_weighting_scheme calc
_refine_ls_wR_factor_gt 0.0616
_refine_ls_wR_factor_ref 0.0736
_reflns_number_gt 2188
_reflns_number_total 4141
_reflns_threshold_expression >2sigma(I)
_cod_data_source_file ic902494j_si_001_4.cif
_cod_data_source_block nov2
_cod_depositor_comments
;
The following automatic conversions were performed:

'_symmetry_cell_setting' value 'Triclinic' changed to 'triclinic'
according to the built-in table from CIF Core dictionary named
'cif_core.dic' version 2.4.1 from 2010-06-29.

Automatic conversion script
Id: cif_fix_values 1646 2011-03-28 12:23:43Z adriana 
;
_cod_database_code 4315465

loop_
_symmetry_equiv_pos_as_xyz
'x, y, z'
'-x, -y, -z'

loop_
_atom_site_label
_atom_site_type_symbol
_atom_site_fract_x
_atom_site_fract_y
_atom_site_fract_z
_atom_site_U_iso_or_equiv
_atom_site_adp_type
_atom_site_occupancy
_atom_site_symmetry_multiplicity
_atom_site_calc_flag
_atom_site_refinement_flags
_atom_site_disorder_assembly
_atom_site_disorder_group
Co1 Co 0.72465(8) 0.68235(6) 0.81623(4) 0.0232(2) Uani 1 1 d . . .
S1A S 0.8450(5) 1.1062(3) 0.7602(2) 0.0278(8) Uani 0.731(4) 1 d PD A 1
C6A C 1.022(4) 1.061(2) 0.6200(13) 0.038(6) Uani 0.731(4) 1 d PD A 1
H6A H 1.0859 1.0196 0.5756 0.046 Uiso 0.731(4) 1 calc PR A 1
S1B S 1.035(3) 1.0594(17) 0.5977(12) 0.033(3) Uani 0.269(4) 1 d PD A 2
C6B C 0.869(6) 1.097(3) 0.740(3) 0.038(6) Uani 0.269(4) 1 d PD A 2
H6B H 0.8044 1.0859 0.7941 0.046 Uiso 0.269(4) 1 calc PR A 2
S2A S 0.6180(4) 0.66044(17) 0.51274(13) 0.0369(6) Uani 0.873(4) 1 d PD B 1
C13A C 0.426(2) 0.8554(9) 0.5109(10) 0.034(3) Uani 0.873(4) 1 d PD B 1
H13A H 0.3550 0.9230 0.5295 0.041 Uiso 0.873(4) 1 calc PR B 1
S2B S 0.404(5) 0.883(2) 0.507(2) 0.0369(6) Uani 0.127(4) 1 d PD B 2
C13B C 0.599(9) 0.698(5) 0.510(4) 0.034(3) Uani 0.127(4) 1 d PD B 2
H13B H 0.6810 0.6346 0.5270 0.041 Uiso 0.127(4) 1 calc PR B 2
F1 F 1.0303(4) 0.4830(3) 0.6106(2) 0.0723(11) Uani 1 1 d . . .
F2 F 1.2483(4) 0.5222(3) 0.6737(2) 0.0861(12) Uani 1 1 d . . .
F3 F 1.1779(3) 0.6252(2) 0.55582(17) 0.0468(8) Uani 1 1 d . . .
F4 F 0.4122(3) 1.0051(2) 0.91039(17) 0.0540(9) Uani 1 1 d . . .
F5 F 0.2881(3) 1.0612(2) 0.79279(16) 0.0447(8) Uani 1 1 d . . .
F6 F 0.1915(3) 0.9210(3) 0.88342(18) 0.0565(9) Uani 1 1 d . . .
O1 O 0.9401(3) 0.6032(3) 0.75601(18) 0.0255(8) Uani 1 1 d . . .
O2 O 0.8304(3) 0.8465(2) 0.78582(18) 0.0216(7) Uani 1 1 d . . .
O3 O 0.6191(3) 0.6849(3) 0.69698(17) 0.0232(8) Uani 1 1 d . . .
O4 O 0.5098(3) 0.7847(3) 0.85537(18) 0.0256(8) Uani 1 1 d . . .
N1 N 0.6545(4) 0.5058(3) 0.8594(2) 0.0216(9) Uani 1 1 d . . .
N2 N 0.7974(4) 0.6632(3) 0.9465(2) 0.0227(9) Uani 1 1 d . . .
C1 C 1.0113(5) 0.6594(4) 0.6895(3) 0.0245(12) Uani 1 1 d . . .
C2 C 1.0055(5) 0.7832(4) 0.6640(3) 0.0248(12) Uani 1 1 d . . .
H2 H 1.0595 0.8100 0.6093 0.030 Uiso 1 1 calc R . .
C3 C 0.9210(6) 0.8718(4) 0.7169(3) 0.0254(12) Uani 1 1 d . A .
C4 C 1.1177(7) 0.5741(5) 0.6320(3) 0.0383(14) Uani 1 1 d . . .
C5 C 0.9374(5) 1.0032(4) 0.6916(3) 0.0202(11) Uani 1 1 d D . .
C7 C 1.0010(6) 1.1944(5) 0.6211(3) 0.0377(14) Uani 1 1 d . . .
H7 H 1.0436 1.2514 0.5765 0.045 Uiso 1 1 calc R A 1
C8 C 0.9116(6) 1.2240(4) 0.6952(3) 0.0324(13) Uani 1 1 d . A .
H8 H 0.8884 1.3065 0.7093 0.039 Uiso 1 1 calc R C 1
C9 C 0.5308(5) 0.7728(4) 0.6622(3) 0.0224(11) Uani 1 1 d . B .
C10 C 0.4434(5) 0.8663(4) 0.7107(3) 0.0238(12) Uani 1 1 d . . .
H10 H 0.3853 0.9331 0.6793 0.029 Uiso 1 1 calc R . .
C11 C 0.4404(5) 0.8631(4) 0.8010(3) 0.0224(11) Uani 1 1 d . . .
C12 C 0.5145(5) 0.7758(4) 0.5680(3) 0.0220(11) Uani 1 1 d D . .
C14 C 0.4491(6) 0.8275(5) 0.4218(3) 0.0412(14) Uani 1 1 d . . .
H14 H 0.4018 0.8751 0.3734 0.049 Uiso 1 1 calc R B 1
C15 C 0.5481(6) 0.7240(5) 0.4157(3) 0.0437(15) Uani 1 1 d . B .
H15 H 0.5767 0.6891 0.3614 0.052 Uiso 1 1 calc R D 1
C16 C 0.3331(6) 0.9633(4) 0.8461(3) 0.0285(12) Uani 1 1 d . . .
C17 C 0.5832(5) 0.4304(4) 0.8108(3) 0.0300(13) Uani 1 1 d . . .
H17 H 0.5582 0.4583 0.7523 0.036 Uiso 1 1 calc R . .
C18 C 0.5443(6) 0.3138(4) 0.8421(3) 0.0334(13) Uani 1 1 d . . .
H18 H 0.4941 0.2623 0.8056 0.040 Uiso 1 1 calc R . .
C19 C 0.5798(6) 0.2729(4) 0.9278(3) 0.0346(13) Uani 1 1 d . . .
H19 H 0.5528 0.1934 0.9513 0.041 Uiso 1 1 calc R . .
C20 C 0.6550(5) 0.3495(4) 0.9783(3) 0.0280(12) Uani 1 1 d . . .
H20 H 0.6816 0.3232 1.0369 0.034 Uiso 1 1 calc R . .
C21 C 0.6915(5) 0.4655(4) 0.9425(3) 0.0224(11) Uani 1 1 d . . .
C22 C 0.7730(5) 0.5554(4) 0.9919(3) 0.0239(11) Uani 1 1 d . . .
C23 C 0.8230(5) 0.5310(4) 1.0775(3) 0.0334(13) Uani 1 1 d . . .
H23 H 0.8091 0.4529 1.1078 0.040 Uiso 1 1 calc R . .
C24 C 0.8924(6) 0.6210(5) 1.1178(3) 0.0345(13) Uani 1 1 d . . .
H24 H 0.9249 0.6064 1.1767 0.041 Uiso 1 1 calc R . .
C25 C 0.9148(5) 0.7337(5) 1.0715(3) 0.0319(12) Uani 1 1 d . . .
H25 H 0.9619 0.7977 1.0982 0.038 Uiso 1 1 calc R . .
C26 C 0.8667(5) 0.7502(4) 0.9857(3) 0.0285(12) Uani 1 1 d . . .
H26 H 0.8836 0.8265 0.9533 0.034 Uiso 1 1 calc R . .

loop_
_atom_site_aniso_label
_atom_site_aniso_U_11
_atom_site_aniso_U_22
_atom_site_aniso_U_33
_atom_site_aniso_U_23
_atom_site_aniso_U_13
_atom_site_aniso_U_12
Co1 0.0296(4) 0.0204(4) 0.0192(4) -0.0003(3) -0.0014(3) -0.0002(3)
S1A 0.0387(15) 0.0194(13) 0.0262(16) -0.0062(10) -0.0027(11) -0.0030(11)
C6A 0.057(11) 0.027(8) 0.035(12) -0.017(7) -0.017(8) -0.002(7)
S1B 0.052(6) 0.020(5) 0.028(6) 0.002(4) -0.004(4) -0.003(4)
C6B 0.057(11) 0.027(8) 0.035(12) -0.017(7) -0.017(8) -0.002(7)
S2A 0.0483(12) 0.0380(14) 0.0241(10) -0.0107(9) -0.0061(8) 0.0120(12)
C13A 0.049(7) 0.014(6) 0.038(5) -0.009(5) 0.012(4) -0.004(5)
S2B 0.0483(12) 0.0380(14) 0.0241(10) -0.0107(9) -0.0061(8) 0.0120(12)
C13B 0.049(7) 0.014(6) 0.038(5) -0.009(5) 0.012(4) -0.004(5)
F1 0.096(3) 0.0358(19) 0.087(3) -0.0321(18) 0.047(2) -0.029(2)
F2 0.082(2) 0.106(3) 0.056(2) 0.002(2) 0.007(2) 0.077(2)
F3 0.065(2) 0.0319(17) 0.0411(19) -0.0050(14) 0.0234(16) -0.0062(16)
F4 0.070(2) 0.0442(19) 0.052(2) -0.0302(16) -0.0289(17) 0.0219(17)
F5 0.0612(19) 0.0313(17) 0.0393(18) -0.0036(14) -0.0114(15) 0.0214(16)
F6 0.0418(19) 0.053(2) 0.070(2) -0.0086(17) 0.0251(17) 0.0059(17)
O1 0.0276(19) 0.0250(18) 0.0220(19) 0.0042(15) 0.0045(15) -0.0010(16)
O2 0.0206(18) 0.0224(18) 0.0210(18) -0.0024(15) 0.0018(15) 0.0020(16)
O3 0.0262(19) 0.0244(18) 0.0183(18) -0.0003(15) -0.0062(14) 0.0060(16)
O4 0.0265(19) 0.0231(19) 0.0251(19) 0.0009(15) 0.0026(15) 0.0065(16)
N1 0.022(2) 0.019(2) 0.022(2) -0.0025(18) 0.0034(18) 0.005(2)
N2 0.023(2) 0.024(2) 0.021(2) -0.0032(19) -0.0013(18) 0.004(2)
C1 0.021(3) 0.023(3) 0.030(3) -0.010(3) -0.007(2) 0.008(3)
C2 0.033(3) 0.021(3) 0.020(3) -0.007(2) 0.005(2) 0.002(3)
C3 0.024(3) 0.026(3) 0.028(3) -0.001(2) -0.012(2) -0.008(3)
C4 0.047(4) 0.025(3) 0.040(4) 0.004(3) 0.009(3) -0.005(3)
C5 0.017(3) 0.022(3) 0.021(3) -0.004(2) -0.002(2) 0.002(2)
C7 0.041(3) 0.031(3) 0.041(4) 0.009(3) -0.006(3) -0.006(3)
C8 0.037(3) 0.017(3) 0.045(3) -0.010(3) -0.006(3) -0.005(3)
C9 0.022(3) 0.024(3) 0.022(3) 0.000(2) -0.001(2) -0.007(3)
C10 0.032(3) 0.019(3) 0.019(3) 0.002(2) -0.003(2) 0.001(2)
C11 0.017(3) 0.022(3) 0.027(3) 0.001(2) -0.002(2) 0.000(2)
C12 0.027(3) 0.017(3) 0.023(3) -0.007(2) -0.004(2) 0.000(2)
C14 0.054(4) 0.044(4) 0.026(3) 0.000(3) -0.012(3) 0.003(3)
C15 0.062(4) 0.057(4) 0.014(3) -0.011(3) -0.007(3) 0.001(4)
C16 0.027(3) 0.030(3) 0.030(3) -0.013(3) -0.008(3) 0.004(3)
C17 0.030(3) 0.023(3) 0.038(3) -0.006(2) 0.001(2) -0.004(3)
C18 0.037(3) 0.024(3) 0.040(3) -0.013(2) 0.007(3) -0.004(3)
C19 0.034(3) 0.019(3) 0.049(4) 0.000(3) 0.009(3) 0.000(3)
C20 0.029(3) 0.023(3) 0.030(3) 0.005(2) 0.007(2) 0.002(3)
C21 0.022(3) 0.022(3) 0.021(3) -0.001(2) 0.007(2) 0.007(2)
C22 0.021(3) 0.025(3) 0.023(3) 0.001(2) 0.003(2) 0.009(2)
C23 0.034(3) 0.034(3) 0.028(3) 0.004(3) 0.002(3) 0.010(3)
C24 0.036(3) 0.043(4) 0.024(3) -0.007(3) -0.007(2) 0.015(3)
C25 0.030(3) 0.039(3) 0.027(3) -0.014(3) -0.003(2) 0.007(3)
C26 0.028(3) 0.032(3) 0.025(3) -0.003(2) 0.001(2) -0.001(3)

loop_
_atom_type_symbol
_atom_type_description
_atom_type_scat_dispersion_real
_atom_type_scat_dispersion_imag
_atom_type_scat_source
C C 0.0033 0.0016 'International Tables Vol C Tables 4.2.6.8 and 6.1.1.4'
H H 0.0000 0.0000 'International Tables Vol C Tables 4.2.6.8 and 6.1.1.4'
N N 0.0061 0.0033 'International Tables Vol C Tables 4.2.6.8 and 6.1.1.4'
O O 0.0106 0.0060 'International Tables Vol C Tables 4.2.6.8 and 6.1.1.4'
F F 0.0171 0.0103 'International Tables Vol C Tables 4.2.6.8 and 6.1.1.4'
S S 0.1246 0.1234 'International Tables Vol C Tables 4.2.6.8 and 6.1.1.4'
Co Co 0.3494 0.9721 'International Tables Vol C Tables 4.2.6.8 and 6.1.1.4'

loop_
_geom_angle_atom_site_label_1
_geom_angle_atom_site_label_2
_geom_angle_atom_site_label_3
_geom_angle
_geom_angle_site_symmetry_1
_geom_angle_site_symmetry_3
_geom_angle_publ_flag
O3 Co1 O2 93.63(11) . . ?
O3 Co1 O4 85.75(12) . . ?
O2 Co1 O4 86.46(11) . . ?
O3 Co1 O1 86.80(11) . . ?
O2 Co1 O1 86.05(11) . . ?
O4 Co1 O1 169.07(11) . . ?
O3 Co1 N2 170.25(13) . . ?
O2 Co1 N2 94.77(13) . . ?
O4 Co1 N2 89.85(12) . . ?
O1 Co1 N2 98.69(12) . . ?
O3 Co1 N1 94.59(13) . . ?
O2 Co1 N1 169.94(12) . . ?
O4 Co1 N1 99.92(12) . . ?
O1 Co1 N1 88.63(12) . . ?
N2 Co1 N1 77.59(14) . . ?
C8 S1A C5 92.0(3) . . ?
C5 C6A C7 111.7(17) . . ?
C5 C6A H6A 124.2 . . ?
C7 C6A H6A 124.2 . . ?
C7 S1B C5 93.2(10) . . ?
C5 C6B C8 111(3) . . ?
C5 C6B H6B 124.3 . . ?
C8 C6B H6B 124.3 . . ?
C15 S2A C12 91.2(3) . . ?
C12 C13A C14 113.9(9) . . ?
C12 C13A H13A 123.0 . . ?
C14 C13A H13A 123.0 . . ?
C14 S2B C12 95.3(15) . . ?
C12 C13B C15 113(4) . . ?
C12 C13B H13B 123.3 . . ?
C15 C13B H13B 123.3 . . ?
C1 O1 Co1 119.8(3) . . ?
C3 O2 Co1 124.6(3) . . ?
C9 O3 Co1 125.4(3) . . ?
C11 O4 Co1 119.8(3) . . ?
C17 N1 C21 118.5(4) . . ?
C17 N1 Co1 125.4(3) . . ?
C21 N1 Co1 116.1(3) . . ?
C26 N2 C22 119.0(4) . . ?
C26 N2 Co1 124.3(3) . . ?
C22 N2 Co1 116.7(3) . . ?
O1 C1 C2 129.6(5) . . ?
O1 C1 C4 112.9(4) . . ?
C2 C1 C4 117.5(4) . . ?
C1 C2 C3 121.9(4) . . ?
C1 C2 H2 119.0 . . ?
C3 C2 H2 119.0 . . ?
O2 C3 C2 124.5(4) . . ?
O2 C3 C5 116.2(4) . . ?
C2 C3 C5 119.3(4) . . ?
F2 C4 F3 106.8(4) . . ?
F2 C4 F1 106.4(4) . . ?
F3 C4 F1 105.1(4) . . ?
F2 C4 C1 111.1(4) . . ?
F3 C4 C1 115.7(4) . . ?
F1 C4 C1 111.2(4) . . ?
C6B C5 C6A 105(2) . . ?
C6B C5 C3 124.7(19) . . ?
C6A C5 C3 130.7(12) . . ?
C6B C5 S1B 111(2) . . ?
C3 C5 S1B 124.7(8) . . ?
C6A C5 S1A 111.3(11) . . ?
C3 C5 S1A 117.9(4) . . ?
S1B C5 S1A 117.3(8) . . ?
C8 C7 C6A 109.4(8) . . ?
C8 C7 S1B 121.9(7) . . ?
C8 C7 H7 125.3 . . ?
C6A C7 H7 125.3 . . ?
S1B C7 H7 112.7 . . ?
C7 C8 C6B 102.9(11) . . ?
C7 C8 S1A 115.5(4) . . ?
C7 C8 H8 122.3 . . ?
C6B C8 H8 134.8 . . ?
S1A C8 H8 122.3 . . ?
O3 C9 C10 123.6(4) . . ?
O3 C9 C12 117.1(4) . . ?
C10 C9 C12 119.3(4) . . ?
C11 C10 C9 122.4(4) . . ?
C11 C10 H10 118.8 . . ?
C9 C10 H10 118.8 . . ?
O4 C11 C10 129.5(5) . . ?
O4 C11 C16 112.7(4) . . ?
C10 C11 C16 117.8(4) . . ?
C13A C12 C13B 101(3) . . ?
C13A C12 C9 131.9(7) . . ?
C13B C12 C9 127(3) . . ?
C13B C12 S2B 107(3) . . ?
C9 C12 S2B 126.0(12) . . ?
C13A C12 S2A 110.3(7) . . ?
C9 C12 S2A 117.8(3) . . ?
S2B C12 S2A 116.2(12) . . ?
C15 C14 C13A 109.9(6) . . ?
C15 C14 S2B 122.8(8) . . ?
C15 C14 H14 125.0 . . ?
C13A C14 H14 125.0 . . ?
S2B C14 H14 112.2 . . ?
C14 C15 C13B 101.5(14) . . ?
C14 C15 S2A 114.6(4) . . ?
C14 C15 H15 122.7 . . ?
C13B C15 H15 135.6 . . ?
S2A C15 H15 122.7 . . ?
F4 C16 F6 106.1(4) . . ?
F4 C16 F5 106.2(4) . . ?
F6 C16 F5 106.6(4) . . ?
F4 C16 C11 111.6(4) . . ?
F6 C16 C11 111.2(4) . . ?
F5 C16 C11 114.6(4) . . ?
N1 C17 C18 122.8(5) . . ?
N1 C17 H17 118.6 . . ?
C18 C17 H17 118.6 . . ?
C17 C18 C19 118.8(5) . . ?
C17 C18 H18 120.6 . . ?
C19 C18 H18 120.6 . . ?
C20 C19 C18 118.9(4) . . ?
C20 C19 H19 120.6 . . ?
C18 C19 H19 120.6 . . ?
C19 C20 C21 119.2(4) . . ?
C19 C20 H20 120.4 . . ?
C21 C20 H20 120.4 . . ?
N1 C21 C20 121.8(4) . . ?
N1 C21 C22 115.0(4) . . ?
C20 C21 C22 123.3(4) . . ?
N2 C22 C23 121.5(4) . . ?
N2 C22 C21 114.6(4) . . ?
C23 C22 C21 123.9(4) . . ?
C24 C23 C22 119.2(4) . . ?
C24 C23 H23 120.4 . . ?
C22 C23 H23 120.4 . . ?
C23 C24 C25 119.4(5) . . ?
C23 C24 H24 120.3 . . ?
C25 C24 H24 120.3 . . ?
C26 C25 C24 118.2(5) . . ?
C26 C25 H25 120.9 . . ?
C24 C25 H25 120.9 . . ?
N2 C26 C25 122.6(4) . . ?
N2 C26 H26 118.7 . . ?
C25 C26 H26 118.7 . . ?

loop_
_geom_bond_atom_site_label_1
_geom_bond_atom_site_label_2
_geom_bond_distance
_geom_bond_site_symmetry_2
_geom_bond_publ_flag
Co1 O3 2.051(3) . ?
Co1 O2 2.051(3) . ?
Co1 O4 2.065(3) . ?
Co1 O1 2.068(3) . ?
Co1 N2 2.096(3) . ?
Co1 N1 2.098(3) . ?
S1A C8 1.662(6) . ?
S1A C5 1.701(5) . ?
C6A C5 1.385(17) . ?
C6A C7 1.46(3) . ?
C6A H6A 0.9500 . ?
S1B C7 1.55(2) . ?
S1B C5 1.684(15) . ?
C6B C5 1.38(2) . ?
C6B C8 1.55(4) . ?
C6B H6B 0.9500 . ?
S2A C15 1.693(5) . ?
S2A C12 1.712(5) . ?
C13A C12 1.374(10) . ?
C13A C14 1.417(15) . ?
C13A H13A 0.9500 . ?
S2B C14 1.49(4) . ?
S2B C12 1.669(19) . ?
C13B C12 1.40(3) . ?
C13B C15 1.51(7) . ?
C13B H13B 0.9500 . ?
F1 C4 1.333(5) . ?
F2 C4 1.324(5) . ?
F3 C4 1.327(5) . ?
F4 C16 1.329(5) . ?
F5 C16 1.334(5) . ?
F6 C16 1.333(5) . ?
O1 C1 1.270(5) . ?
O2 C3 1.263(5) . ?
O3 C9 1.255(5) . ?
O4 C11 1.268(4) . ?
N1 C17 1.333(5) . ?
N1 C21 1.352(5) . ?
N2 C26 1.337(5) . ?
N2 C22 1.343(5) . ?
C1 C2 1.381(5) . ?
C1 C4 1.515(6) . ?
C2 C3 1.420(6) . ?
C2 H2 0.9500 . ?
C3 C5 1.475(6) . ?
C7 C8 1.350(6) . ?
C7 H7 0.9500 . ?
C8 H8 0.9500 . ?
C9 C10 1.428(6) . ?
C9 C12 1.450(5) . ?
C10 C11 1.376(5) . ?
C10 H10 0.9500 . ?
C11 C16 1.526(6) . ?
C14 C15 1.342(6) . ?
C14 H14 0.9500 . ?
C15 H15 0.9500 . ?
C17 C18 1.379(5) . ?
C17 H17 0.9500 . ?
C18 C19 1.388(6) . ?
C18 H18 0.9500 . ?
C19 C20 1.378(6) . ?
C19 H19 0.9500 . ?
C20 C21 1.387(5) . ?
C20 H20 0.9500 . ?
C21 C22 1.497(6) . ?
C22 C23 1.389(5) . ?
C23 C24 1.372(6) . ?
C23 H23 0.9500 . ?
C24 C25 1.390(6) . ?
C24 H24 0.9500 . ?
C25 C26 1.383(5) . ?
C25 H25 0.9500 . ?
C26 H26 0.9500 . ?

loop_
_geom_torsion_atom_site_label_1
_geom_torsion_atom_site_label_2
_geom_torsion_atom_site_label_3
_geom_torsion_atom_site_label_4
_geom_torsion
_geom_torsion_site_symmetry_1
_geom_torsion_site_symmetry_2
_geom_torsion_site_symmetry_3
_geom_torsion_site_symmetry_4
_geom_torsion_publ_flag
O3 Co1 O1 C1 58.7(3) . . . . ?
O2 Co1 O1 C1 -35.1(3) . . . . ?
O4 Co1 O1 C1 11.7(8) . . . . ?
N2 Co1 O1 C1 -129.4(3) . . . . ?
N1 Co1 O1 C1 153.4(3) . . . . ?
O3 Co1 O2 C3 -51.7(3) . . . . ?
O4 Co1 O2 C3 -137.2(3) . . . . ?
O1 Co1 O2 C3 34.9(3) . . . . ?
N2 Co1 O2 C3 133.3(3) . . . . ?
N1 Co1 O2 C3 93.1(8) . . . . ?
O2 Co1 O3 C9 -50.7(3) . . . . ?
O4 Co1 O3 C9 35.4(3) . . . . ?
O1 Co1 O3 C9 -136.6(3) . . . . ?
N1 Co1 O3 C9 135.1(3) . . . . ?
O3 Co1 O4 C11 -35.6(3) . . . . ?
O2 Co1 O4 C11 58.3(3) . . . . ?
O1 Co1 O4 C11 11.5(8) . . . . ?
N2 Co1 O4 C11 153.1(3) . . . . ?
N1 Co1 O4 C11 -129.5(3) . . . . ?
O3 Co1 N1 C17 6.4(3) . . . . ?
O2 Co1 N1 C17 -138.3(7) . . . . ?
O4 Co1 N1 C17 92.9(3) . . . . ?
O1 Co1 N1 C17 -80.3(3) . . . . ?
N2 Co1 N1 C17 -179.5(3) . . . . ?
O3 Co1 N1 C21 -176.1(3) . . . . ?
O2 Co1 N1 C21 39.2(10) . . . . ?
O4 Co1 N1 C21 -89.6(3) . . . . ?
O1 Co1 N1 C21 97.3(3) . . . . ?
N2 Co1 N1 C21 -2.0(3) . . . . ?
O2 Co1 N2 C26 8.0(3) . . . . ?
O4 Co1 N2 C26 -78.4(3) . . . . ?
O1 Co1 N2 C26 94.8(3) . . . . ?
N1 Co1 N2 C26 -178.6(3) . . . . ?
O2 Co1 N2 C22 -171.3(3) . . . . ?
O4 Co1 N2 C22 102.2(3) . . . . ?
O1 Co1 N2 C22 -84.6(3) . . . . ?
N1 Co1 N2 C22 2.0(3) . . . . ?
Co1 O1 C1 C2 23.8(6) . . . . ?
Co1 O1 C1 C4 -156.5(3) . . . . ?
O1 C1 C2 C3 5.0(8) . . . . ?
C4 C1 C2 C3 -174.7(4) . . . . ?
Co1 O2 C3 C2 -20.1(6) . . . . ?
Co1 O2 C3 C5 159.9(3) . . . . ?
C1 C2 C3 O2 -7.8(7) . . . . ?
C1 C2 C3 C5 172.2(4) . . . . ?
O1 C1 C4 F2 -66.4(5) . . . . ?
C2 C1 C4 F2 113.3(5) . . . . ?
O1 C1 C4 F3 171.7(4) . . . . ?
C2 C1 C4 F3 -8.6(6) . . . . ?
O1 C1 C4 F1 52.0(5) . . . . ?
C2 C1 C4 F1 -128.3(4) . . . . ?
C8 C6B C5 C6A 1(3) . . . . ?
C8 C6B C5 C3 179.4(13) . . . . ?
C8 C6B C5 S1B -3(4) . . . . ?
C8 C6B C5 S1A 178(21) . . . . ?
C7 C6A C5 C6B -3(2) . . . . ?
C7 C6A C5 C3 179.0(8) . . . . ?
C7 C6A C5 S1B 148(18) . . . . ?
C7 C6A C5 S1A -3(2) . . . . ?
O2 C3 C5 C6B 4(3) . . . . ?
C2 C3 C5 C6B -176(2) . . . . ?
O2 C3 C5 C6A -178.1(16) . . . . ?
C2 C3 C5 C6A 1.9(17) . . . . ?
O2 C3 C5 S1B -173.7(10) . . . . ?
C2 C3 C5 S1B 6.2(12) . . . . ?
O2 C3 C5 S1A 4.0(5) . . . . ?
C2 C3 C5 S1A -176.1(3) . . . . ?
C7 S1B C5 C6B 3(3) . . . . ?
C7 S1B C5 C6A -28(16) . . . . ?
C7 S1B C5 C3 -179.3(5) . . . . ?
C7 S1B C5 S1A 3.0(13) . . . . ?
C8 S1A C5 C6B -2(18) . . . . ?
C8 S1A C5 C6A 1.3(14) . . . . ?
C8 S1A C5 C3 179.6(4) . . . . ?
C8 S1A C5 S1B -2.5(9) . . . . ?
C5 C6A C7 C8 4(2) . . . . ?
C5 C6A C7 S1B -162(10) . . . . ?
C5 S1B C7 C8 -2.5(15) . . . . ?
C5 S1B C7 C6A 14(8) . . . . ?
C6A C7 C8 C6B -3(3) . . . . ?
S1B C7 C8 C6B 1.2(19) . . . . ?
C6A C7 C8 S1A -2.6(12) . . . . ?
S1B C7 C8 S1A 1.3(12) . . . . ?
C5 C6B C8 C7 1(3) . . . . ?
C5 C6B C8 S1A -179(12) . . . . ?
C5 S1A C8 C7 0.8(4) . . . . ?
C5 S1A C8 C6B 1(9) . . . . ?
Co1 O3 C9 C10 -22.0(5) . . . . ?
Co1 O3 C9 C12 159.8(3) . . . . ?
O3 C9 C10 C11 -4.3(7) . . . . ?
C12 C9 C10 C11 173.9(4) . . . . ?
Co1 O4 C11 C10 26.4(6) . . . . ?
Co1 O4 C11 C16 -156.6(3) . . . . ?
C9 C10 C11 O4 1.0(7) . . . . ?
C9 C10 C11 C16 -175.9(4) . . . . ?
C14 C13A C12 C13B 2(3) . . . . ?
C14 C13A C12 C9 177.8(6) . . . . ?
C14 C13A C12 S2B 164(21) . . . . ?
C14 C13A C12 S2A -3.6(13) . . . . ?
C15 C13B C12 C13A -5(5) . . . . ?
C15 C13B C12 C9 178(2) . . . . ?
C15 C13B C12 S2B -7(6) . . . . ?
C15 C13B C12 S2A 147(23) . . . . ?
O3 C9 C12 C13A 178.0(10) . . . . ?
C10 C9 C12 C13A -0.3(11) . . . . ?
O3 C9 C12 C13B -7(4) . . . . ?
C10 C9 C12 C13B 175(4) . . . . ?
O3 C9 C12 S2B 179.9(18) . . . . ?
C10 C9 C12 S2B 1.6(19) . . . . ?
O3 C9 C12 S2A -0.5(5) . . . . ?
C10 C9 C12 S2A -178.8(3) . . . . ?
C14 S2B C12 C13A -14(19) . . . . ?
C14 S2B C12 C13B 4(4) . . . . ?
C14 S2B C12 C9 178.8(8) . . . . ?
C14 S2B C12 S2A -1(2) . . . . ?
C15 S2A C12 C13A 2.3(8) . . . . ?
C15 S2A C12 C13B -26(19) . . . . ?
C15 S2A C12 C9 -178.8(3) . . . . ?
C15 S2A C12 S2B 0.9(16) . . . . ?
C12 C13A C14 C15 3.2(14) . . . . ?
C12 C13A C14 S2B -171(11) . . . . ?
C12 S2B C14 C15 0(3) . . . . ?
C12 S2B C14 C13A 6(8) . . . . ?
C13A C14 C15 C13B -6(3) . . . . ?
S2B C14 C15 C13B -4(3) . . . . ?
C13A C14 C15 S2A -1.4(9) . . . . ?
S2B C14 C15 S2A 0(2) . . . . ?
C12 C13B C15 C14 7(5) . . . . ?
C12 C13B C15 S2A -155(16) . . . . ?
C12 S2A C15 C14 -0.5(4) . . . . ?
C12 S2A C15 C13B 18(12) . . . . ?
O4 C11 C16 F4 45.2(5) . . . . ?
C10 C11 C16 F4 -137.5(4) . . . . ?
O4 C11 C16 F6 -73.1(4) . . . . ?
C10 C11 C16 F6 104.3(4) . . . . ?
O4 C11 C16 F5 166.0(4) . . . . ?
C10 C11 C16 F5 -16.7(6) . . . . ?
C21 N1 C17 C18 0.6(6) . . . . ?
Co1 N1 C17 C18 178.0(3) . . . . ?
N1 C17 C18 C19 0.4(7) . . . . ?
C17 C18 C19 C20 -1.0(7) . . . . ?
C18 C19 C20 C21 0.7(6) . . . . ?
C17 N1 C21 C20 -0.9(6) . . . . ?
Co1 N1 C21 C20 -178.6(3) . . . . ?
C17 N1 C21 C22 179.3(3) . . . . ?
Co1 N1 C21 C22 1.6(5) . . . . ?
C19 C20 C21 N1 0.3(7) . . . . ?
C19 C20 C21 C22 -180.0(4) . . . . ?
C26 N2 C22 C23 -2.1(6) . . . . ?
Co1 N2 C22 C23 177.4(3) . . . . ?
C26 N2 C22 C21 178.8(4) . . . . ?
Co1 N2 C22 C21 -1.8(5) . . . . ?
N1 C21 C22 N2 0.1(5) . . . . ?
C20 C21 C22 N2 -179.6(4) . . . . ?
N1 C21 C22 C23 -179.0(4) . . . . ?
C20 C21 C22 C23 1.2(7) . . . . ?
N2 C22 C23 C24 2.7(7) . . . . ?
C21 C22 C23 C24 -178.2(4) . . . . ?
C22 C23 C24 C25 -1.4(7) . . . . ?
C23 C24 C25 C26 -0.5(7) . . . . ?
C22 N2 C26 C25 0.1(6) . . . . ?
Co1 N2 C26 C25 -179.3(3) . . . . ?
C24 C25 C26 N2 1.2(7) . . . . ?
